data_2008823
loop_
_publ_author_name
'St\'ajer, G\'eza'
'Vir\'ag, Mikl\'os'
'Sillanp\"a\"a, Reijo'

_publ_section_title
;Two isomers of
 1,4a,5,7,8,9,9a,10,11,12a-decahydro-1,4-methanocyclopenta[<i>b</i>]pyrrolo[1,6a-<i>a</i>][3,1]benzoxazin-11-one
;
_journal_issue 8
_journal_name_full 'Acta Crystallographica Section C'
_journal_page_first 1342
_journal_page_last 1344
_journal_paper_doi 10.1107/S0108270199005600
_journal_volume 55
_journal_year 1999
_chemical_formula_sum 'C15 H19 N O2'
_chemical_formula_weight 245.31
_chemical_name_systematic
;
 ?
;
_space_group_IT_number 15
_symmetry_cell_setting monoclinic
_symmetry_space_group_name_Hall '-C 2yc'
_symmetry_space_group_name_H-M 'C 1 2/c 1'
_audit_creation_method SHELX-97
_cell_angle_alpha 90.00
_cell_angle_beta 105.690(6)
_cell_angle_gamma 90.00
_cell_formula_units_Z 8
_cell_length_a 18.5108(18)
_cell_length_b 6.644(4)
_cell_length_c 21.2349(15)
_cell_measurement_reflns_used 25
_cell_measurement_temperature 294(2)
_cell_measurement_theta_max 19.8
_cell_measurement_theta_min 16.9
_cell_volume 2514.3(15)
_computing_cell_refinement 'MSC/AFC Diffractometer Control Software)'
_computing_data_collection
;MSC/AFC Diffractometer Control Software (Molecular Structure
Corporation, 1995)
;
_computing_molecular_graphics 'Ortep-3 (Farrugia, 1997)'
_computing_publication_material SHELXL97
_computing_structure_refinement 'SHELXL97 (Sheldrick, 1997)'
_computing_structure_solution 'SIR92 (Altomare et. al. 1993)'
_diffrn_ambient_temperature 294(2)
_diffrn_measured_fraction_theta_full 0.455
_diffrn_measured_fraction_theta_max 0.455
_diffrn_measurement_device 'Rigaku AFC5S'
_diffrn_measurement_method \w/2\q
_diffrn_radiation_monochromator graphite
_diffrn_radiation_source 'fine-focus sealed tube'
_diffrn_radiation_type MoK\a
_diffrn_radiation_wavelength 0.71069
_diffrn_reflns_av_R_equivalents 0.0065
_diffrn_reflns_av_sigmaI/netI 0.0405
_diffrn_reflns_limit_h_max 22
_diffrn_reflns_limit_h_min 0
_diffrn_reflns_limit_k_max 8
_diffrn_reflns_limit_k_min 0
_diffrn_reflns_limit_l_max 25
_diffrn_reflns_limit_l_min -25
_diffrn_reflns_number 2508
_diffrn_reflns_theta_full 25.01
_diffrn_reflns_theta_max 25.01
_diffrn_reflns_theta_min 1.99
_diffrn_standards_decay_% -0.55
_diffrn_standards_interval_count 150
_diffrn_standards_number 3
_exptl_absorpt_coefficient_mu 0.086
_exptl_absorpt_correction_type none
_exptl_crystal_colour clear
_exptl_crystal_density_diffrn 1.296
_exptl_crystal_density_meas ?
_exptl_crystal_density_method 'not measured'
_exptl_crystal_description plate
_exptl_crystal_F_000 1056
_exptl_crystal_size_max 0.36
_exptl_crystal_size_mid 0.34
_exptl_crystal_size_min 0.22
_refine_diff_density_max 0.155
_refine_diff_density_min -0.175
_refine_ls_extinction_method none
_refine_ls_goodness_of_fit_ref 1.026
_refine_ls_hydrogen_treatment constr
_refine_ls_matrix_type full
_refine_ls_number_parameters 163
_refine_ls_number_reflns 2209
_refine_ls_number_restraints 0
_refine_ls_restrained_S_all 1.026
_refine_ls_R_factor_all 0.0785
_refine_ls_R_factor_gt 0.0431
_refine_ls_shift/su_max 0.000
_refine_ls_shift/su_mean 0.000
_refine_ls_structure_factor_coef Fsqd
_refine_ls_weighting_details 'w = 1/[\s^2^(Fo^2^)+(0.0464P)^2^+1.6240P] where P=(Fo^2^+2Fc^2^)/3'
_refine_ls_weighting_scheme calc
_refine_ls_wR_factor_ref 0.1179
_reflns_number_gt 1530
_reflns_number_total 2209
_reflns_threshold_expression I>2\s(I)
_cod_data_source_file os1062.cif
_cod_data_source_block 5
_cod_depositor_comments
;
The following automatic conversions were performed:

'_exptl_crystal_density_meas' value 'not measured' was changed to '?'
- the value is perceived as not measured.

Automatic conversion script
Id: cif_fix_values 3008 2015-01-20 13:52:24Z robertas 

The following automatic conversions were performed:

'_refine_ls_weighting_scheme' value 'calc w =
1/[\s^2^(Fo^2^)+(0.0464P)^2^+1.6240P] where P=(Fo^2^+2Fc^2^)/3' was
changed to 'calc'. New tag '_refine_ls_weighting_details' was
created. The value of the new tag was set to 'w =
1/[\s^2^(Fo^2^)+(0.0464P)^2^+1.6240P] where P=(Fo^2^+2Fc^2^)/3'.

Automatic conversion script
Id: cif_fix_values 3143 2015-03-26 13:38:13Z robertas 
;
_cod_original_cell_volume 2514.4(16)
_cod_original_sg_symbol_H-M 'C 2/c'
_cod_database_code 2008823

loop_
_symmetry_equiv_pos_as_xyz
'x, y, z'
'-x, y, -z+1/2'
'x+1/2, y+1/2, z'
'-x+1/2, y+1/2, -z+1/2'
'-x, -y, -z'
'x, -y, z-1/2'
'-x+1/2, -y+1/2, -z'
'x+1/2, -y+1/2, z-1/2'

loop_
_atom_site_label
_atom_site_fract_x
_atom_site_fract_y
_atom_site_fract_z
_atom_site_U_iso_or_equiv
_atom_site_adp_type
_atom_site_calc_flag
_atom_site_refinement_flags
_atom_site_occupancy
_atom_site_disorder_assembly
_atom_site_disorder_group
_atom_site_type_symbol
O1 0.75016(8) -0.0071(2) -0.02873(7) 0.0560(4) Uani d . 1 . . O
O6 0.85539(8) -0.0799(2) 0.18738(6) 0.0483(4) Uani d . 1 . . O
N12 0.81052(9) 0.0461(2) 0.07982(7) 0.0380(4) Uani d . 1 . . N
C1 0.93091(12) 0.2549(3) 0.09205(10) 0.0464(5) Uani d . 1 . . C
H1 0.9026 0.3810 0.0824 0.056 Uiso calc R 1 . . H
C2 0.99679(13) 0.2328(4) 0.06338(12) 0.0612(7) Uani d . 1 . . C
H2 1.0046 0.3055 0.0284 0.073 Uiso calc R 1 . . H
C3 1.04117(13) 0.0927(5) 0.09667(13) 0.0689(8) Uani d . 1 . . C
H3 1.0855 0.0471 0.0889 0.083 Uiso calc R 1 . . H
C4A 0.93701(12) -0.1072(3) 0.11370(11) 0.0485(5) Uani d . 1 . . C
H4A 0.9518 -0.2047 0.0849 0.058 Uiso calc R 1 . . H
C4 1.00718(12) 0.0184(4) 0.15010(12) 0.0595(7) Uani d . 1 . . C
H4 1.0418 -0.0469 0.1877 0.071 Uiso calc R 1 . . H
C5 0.89341(13) -0.2160(3) 0.15499(11) 0.0532(6) Uani d . 1 . . C
H5A 0.8569 -0.3050 0.1271 0.064 Uiso calc R 1 . . H
H5B 0.9278 -0.2980 0.1875 0.064 Uiso calc R 1 . . H
C6A 0.79668(11) 0.0328(3) 0.14409(9) 0.0400(5) Uani d . 1 . . C
C7 0.79165(13) 0.2360(3) 0.17742(11) 0.0515(6) Uani d . 1 . . C
H7A 0.8157 0.2280 0.2240 0.062 Uiso calc R 1 . . H
H7B 0.8158 0.3412 0.1588 0.062 Uiso calc R 1 . . H
C8 0.70922(14) 0.2784(4) 0.16510(13) 0.0642(7) Uani d . 1 . . C
H8A 0.6889 0.3397 0.1225 0.077 Uiso calc R 1 . . H
H8B 0.6999 0.3667 0.1984 0.077 Uiso calc R 1 . . H
C9 0.67527(14) 0.0705(4) 0.16817(12) 0.0632(7) Uani d . 1 . . C
H9A 0.6217 0.0706 0.1474 0.076 Uiso calc R 1 . . H
H9B 0.6842 0.0249 0.2130 0.076 Uiso calc R 1 . . H
C9A 0.71701(12) -0.0612(3) 0.13031(11) 0.0505(6) Uani d . 1 . . C
H9A1 0.7197 -0.2010 0.1454 0.061 Uiso calc R 1 . . H
C10 0.68506(12) -0.0494(4) 0.05582(11) 0.0558(6) Uani d . 1 . . C
H10A 0.6623 -0.1765 0.0386 0.067 Uiso calc R 1 . . H
H10B 0.6474 0.0556 0.0441 0.067 Uiso calc R 1 . . H
C11 0.75018(11) -0.0026(3) 0.02907(10) 0.0431(5) Uani d . 1 . . C
C12A 0.88553(11) 0.0572(3) 0.07088(10) 0.0412(5) Uani d . 1 . . C
H12A 0.8823 0.0311 0.0248 0.049 Uiso calc R 1 . . H
C13 0.97120(13) 0.2149(4) 0.16432(11) 0.0541(6) Uani d . 1 . . C
H13A 1.0078 0.3177 0.1833 0.065 Uiso calc R 1 . . H
H13B 0.9368 0.1953 0.1911 0.065 Uiso calc R 1 . . H

loop_
_atom_site_aniso_label
_atom_site_aniso_U_11
_atom_site_aniso_U_22
_atom_site_aniso_U_33
_atom_site_aniso_U_12
_atom_site_aniso_U_13
_atom_site_aniso_U_23
O1 0.0614(10) 0.0623(11) 0.0377(9) -0.0006(8) 0.0022(7) -0.0009(8)
O6 0.0532(9) 0.0502(9) 0.0393(8) 0.0076(7) 0.0089(7) 0.0064(7)
N12 0.0410(9) 0.0372(9) 0.0345(9) 0.0006(7) 0.0080(7) 0.0009(7)
C1 0.0460(12) 0.0449(12) 0.0479(12) -0.0036(10) 0.0118(10) -0.0006(10)
C2 0.0503(14) 0.0788(18) 0.0563(14) -0.0123(14) 0.0174(11) 0.0014(13)
C3 0.0423(13) 0.091(2) 0.0759(17) 0.0015(14) 0.0200(12) -0.0045(16)
C4A 0.0496(13) 0.0459(13) 0.0503(13) 0.0095(10) 0.0139(10) -0.0010(11)
C4 0.0440(12) 0.0749(17) 0.0543(13) 0.0085(12) 0.0040(11) 0.0054(12)
C5 0.0587(14) 0.0417(13) 0.0568(14) 0.0134(11) 0.0113(11) 0.0068(11)
C6A 0.0455(11) 0.0372(11) 0.0375(10) 0.0033(9) 0.0118(9) 0.0046(9)
C7 0.0639(14) 0.0468(13) 0.0491(12) 0.0013(11) 0.0241(11) -0.0037(11)
C8 0.0666(16) 0.0678(17) 0.0638(16) 0.0149(13) 0.0270(13) -0.0051(13)
C9 0.0571(14) 0.0842(19) 0.0556(14) 0.0040(14) 0.0276(12) 0.0111(13)
C9A 0.0506(12) 0.0452(13) 0.0563(13) -0.0035(11) 0.0158(10) 0.0086(11)
C10 0.0454(12) 0.0600(15) 0.0587(14) -0.0051(11) 0.0086(10) -0.0051(12)
C11 0.0484(12) 0.0359(11) 0.0399(13) 0.0032(9) 0.0031(9) -0.0002(9)
C12A 0.0434(11) 0.0441(12) 0.0362(10) 0.0016(9) 0.0110(9) -0.0021(9)
C13 0.0486(13) 0.0638(15) 0.0460(13) -0.0091(11) 0.0059(10) -0.0082(11)

loop_
_atom_type_symbol
_atom_type_description
_atom_type_scat_dispersion_real
_atom_type_scat_dispersion_imag
_atom_type_scat_source
C C 0.0033 0.0016 'International Tables Vol C Tables 4.2.6.8 and 6.1.1.4'
H H 0.0000 0.0000 'International Tables Vol C Tables 4.2.6.8 and 6.1.1.4'
N N 0.0061 0.0033 'International Tables Vol C Tables 4.2.6.8 and 6.1.1.4'
O O 0.0106 0.0060 'International Tables Vol C Tables 4.2.6.8 and 6.1.1.4'

loop_
_geom_angle_atom_site_label_1
_geom_angle_atom_site_label_2
_geom_angle_atom_site_label_3
_geom_angle
_geom_angle_publ_flag
C6A O6 C5 114.13(15) y
C11 N12 C12A 121.05(16) y
C11 N12 C6A 114.29(16) y
C12A N12 C6A 122.78(15) y
C2 C1 C13 99.14(18) y
C2 C1 C12A 103.45(18) y
C13 C1 C12A 102.74(17) y
C3 C2 C1 107.9(2) y
C2 C3 C4 107.9(2) y
C5 C4A C4 117.86(19) y
C5 C4A C12A 109.30(17) ?
C4 C4A C12A 102.02(18) ?
C3 C4 C13 99.2(2) ?
C3 C4 C4A 105.12(19) ?
C13 C4 C4A 101.86(17) ?
O6 C5 C4A 112.49(18) y
O6 C6A N12 109.74(15) y
O6 C6A C7 107.07(16) y
N12 C6A C7 115.18(16) y
O6 C6A C9A 115.33(17) y
N12 C6A C9A 104.25(16) y
C7 C6A C9A 105.47(17) ?
C8 C7 C6A 105.61(19) ?
C7 C8 C9 103.5(2) ?
C8 C9 C9A 102.86(18) ?
C9 C9A C10 113.82(19) ?
C9 C9A C6A 105.04(19) ?
C10 C9A C6A 104.78(17) ?
C11 C10 C9A 106.04(17) ?
O1 C11 N12 125.05(19) y
O1 C11 C10 126.25(18) y
N12 C11 C10 108.70(18) y
N12 C12A C1 117.68(17) y
N12 C12A C4A 109.93(16) y
C1 C12A C4A 102.97(16) ?
C4 C13 C1 94.02(17) ?

loop_
_geom_bond_atom_site_label_1
_geom_bond_atom_site_label_2
_geom_bond_site_symmetry_2
_geom_bond_distance
_geom_bond_publ_flag
O1 C11 . 1.228(2) y
O6 C6A . 1.431(2) y
O6 C5 . 1.431(3) y
N12 C11 . 1.365(2) y
N12 C12A . 1.453(2) y
N12 C6A . 1.458(2) y
C1 C2 . 1.510(3) ?
C1 C13 . 1.537(3) ?
C1 C12A . 1.559(3) ?
C2 C3 . 1.314(4) y
C3 C4 . 1.521(4) ?
C4A C5 . 1.525(3) ?
C4A C4 . 1.561(3) ?
C4A C12A . 1.568(3) ?
C4 C13 . 1.532(3) ?
C6A C7 . 1.539(3) ?
C6A C9A . 1.555(3) ?
C7 C8 . 1.503(3) ?
C8 C9 . 1.527(4) ?
C9 C9A . 1.531(3) ?
C9A C10 . 1.534(3) ?
C10 C11 . 1.498(3) ?

loop_
_geom_torsion_atom_site_label_1
_geom_torsion_atom_site_label_2
_geom_torsion_atom_site_label_3
_geom_torsion_atom_site_label_4
_geom_torsion
_geom_torsion_publ_flag
C13 C1 C2 C3 34.7(2) ?
C12A C1 C2 C3 -70.8(2) ?
C1 C2 C3 C4 -1.1(3) ?
C2 C3 C4 C13 -33.0(3) ?
C2 C3 C4 C4A 72.1(3) ?
C5 C4A C4 C3 175.7(2) ?
C12A C4A C4 C3 -64.7(2) ?
C5 C4A C4 C13 -81.3(2) ?
C12A C4A C4 C13 38.4(2) ?
C6A O6 C5 C4A 65.8(2) y
C4 C4A C5 O6 68.2(2) ?
C12A C4A C5 O6 -47.5(2) y
C5 O6 C6A N12 -24.2(2) y
C5 O6 C6A C7 -149.83(17) ?
C5 O6 C6A C9A 93.2(2) ?
C11 N12 C6A O6 130.92(18) ?
C12A N12 C6A O6 -33.6(2) y
C11 N12 C6A C7 -108.2(2) ?
C12A N12 C6A C7 87.3(2) ?
C11 N12 C6A C9A 6.9(2) ?
C12A N12 C6A C9A -157.68(18) ?
O6 C6A C7 C8 -138.52(18) ?
N12 C6A C7 C8 99.1(2) ?
C9A C6A C7 C8 -15.2(2) ?
C6A C7 C8 C9 35.7(2) ?
C7 C8 C9 C9A -42.4(2) ?
C8 C9 C9A C10 -81.5(2) ?
C8 C9 C9A C6A 32.5(2) ?
O6 C6A C9A C9 106.9(2) ?
N12 C6A C9A C9 -132.70(17) ?
C7 C6A C9A C9 -11.0(2) ?
O6 C6A C9A C10 -132.86(18) ?
N12 C6A C9A C10 -12.5(2) ?
C7 C6A C9A C10 109.24(19) ?
C9 C9A C10 C11 128.0(2) ?
C6A C9A C10 C11 13.8(2) ?
C12A N12 C11 O1 -12.9(3) ?
C6A N12 C11 O1 -177.78(19) ?
C12A N12 C11 C10 166.86(18) ?
C6A N12 C11 C10 2.0(2) ?
C9A C10 C11 O1 169.6(2) ?
C9A C10 C11 N12 -10.2(2) ?
C11 N12 C12A C1 126.4(2) ?
C6A N12 C12A C1 -70.1(2) ?
C11 N12 C12A C4A -116.3(2) ?
C6A N12 C12A C4A 47.3(2) y
C2 C1 C12A N12 -168.45(18) ?
C13 C1 C12A N12 88.8(2) ?
C2 C1 C12A C4A 70.5(2) ?
C13 C1 C12A C4A -32.3(2) ?
C5 C4A C12A N12 -4.2(2) y
C4 C4A C12A N12 -129.73(17) ?
C5 C4A C12A C1 121.98(18) ?
C4 C4A C12A C1 -3.5(2) ?
C3 C4 C13 C1 50.60(19) ?
C4A C4 C13 C1 -57.09(19) ?
C2 C1 C13 C4 -51.39(19) ?
C12A C1 C13 C4 54.75(19) ?
